data_2000358
loop_
_publ_author_name
'Puliti, R.'
'Gavagnin, M.'
'Cimino, G.'
'Mattia, C. A.'
'Mazzarella, L.'

_publ_section_title
;
 Structure of chelonaplysin C: a spongian diterpenoid from nudibranch
 <i>Chromodoris luteorosea</i>
;
_journal_issue 12
_journal_name_full 'Acta Crystallographica Section C'
_journal_page_first 2145
_journal_page_last 2147
_journal_paper_doi 10.1107/S0108270192003196
_journal_volume 48
_journal_year 1992
_chemical_formula_sum 'C22 H32 O5'
_chemical_formula_weight 376.5
_symmetry_cell_setting orthorhombic
_symmetry_space_group_name_Hall 'P 2ac 2ab'
_symmetry_space_group_name_H-M 'P 21 21 21'
_cell_angle_alpha 90
_cell_angle_beta 90
_cell_angle_gamma 90
_cell_formula_units_Z 4
_cell_length_a 8.3737(8)
_cell_length_b 10.6469(8)
_cell_length_c 22.429(2)
_cell_volume 1999.6(3)
_diffrn_radiation_type Cu
_diffrn_radiation_wavelength 1.54178
_exptl_absorpt_coefficient_mu 0.67
_exptl_crystal_density_diffrn 1.251
_exptl_crystal_F_000 816
_cod_data_source_file ge0309.cif
_cod_data_source_block ge0309a
_cod_original_cell_volume 1999.7(3)
_cod_database_code 2000358

loop_
_atom_site_label
_atom_site_fract_x
_atom_site_fract_y
_atom_site_fract_z
O1 .2647(3) .0018(2) .59523(9)
O2 .3999(4) -.1667(2) .57000(10)
O3 .2820(3) .1966(2) .54833(9)
O4 .4664(3) .3602(2) .54327(9)
O5 .4066(3) .3811(2) .44600(10)
C1 .1654(5) .2553(3) .7645(2)
C2 .0671(5) .3092(3) .8162(2)
C3 -.0535(5) .2139(4) .8405(2)
C4 .0239(4) .0896(3) .86170(10)
C5 .1299(4) .0440(3) .81060(10)
C6 .2228(5) -.0793(3) .8167(2)
C7 .3407(5) -.0765(3) .7637(2)
C8 .4549(4) .0987(3) .69560(10)
C9 .3155(4) .0522(3) .73260(10)
C10 .2531(4) .1359(2) .78450(10)
C11 .4025(4) -.0541(3) .57860(10)
C12 .5527(4) .0220(3) .57150(10)
C13 .5354(4) .1620(3) .58710(10)
C14 .4168(3) .1732(3) .63900(10)
C15 .2693(4) .1373(3) .60450(10)
C16 .4457(4) .2258(3) .53780(10)
C17 .6057(4) .0806(3) .7104(2)
C18 .1081(5) .1086(4) .92150(10)
C19 -.1110(5) -.0068(4) .8718(2)
C20 .3917(4) .1702(3) .82610(10)
C21 .4432(4) .4269(3) .49260(10)
C22 .4698(5) .5646(3) .5032(2)
H1 .2477 .3210 .7508
H2 .0903 .2337 .7296
H3 .0062 .3872 .8012
H4 .1435 .3348 .8500
H5 -.1343 .1933 .8072
H6 -.1123 .2540 .8760
H7 .0329 .0317 .7829
H8 .1473 -.1553 .8137
H9 .2833 -.0924 .8566
H10 .3162 -.1487 .7345
H11 .4564 -.0844 .7787
H12 .2343 .0504 .6981
H13 .5890 .0153 .5277
H14 .6388 -.0159 .5988
H15 .6471 .1985 .5952
H16 .4123 .2589 .6601
H17 .1678 .1637 .6272
H18 .4839 .1975 .4962
H19 .6952 .1143 .6832
H20 .6349 .0324 .7486
H21 .2003 .0452 .9253
H22 .1526 .1986 .9237
H23 .0278 .0946 .9556
H24 -.1833 .0231 .9060
H25 -.1775 -.0153 .8333
H26 -.0620 -.0926 .8825
H27 .4849 .2060 .8013
H28 .3541 .2365 .8564
H29 .4293 .0910 .8485
H30 .4241 .6151 .4679
H31 .4130 .5912 .5419
H32 .5903 .5819 .5070

loop_
_geom_angle_atom_site_label_1
_geom_angle_atom_site_label_2
_geom_angle_atom_site_label_3
_geom_angle
C11 O1 C15 116.9(2)
C15 O3 C16 108.5(2)
C16 O4 C21 115.5(2)
C5 C4 C18 115.6(3)
C4 C5 C10 118.3(2)
C6 C5 C10 103.8(2)
C5 C6 C7 103.8(2)
C6 C7 C9 106.0(2)
C9 C8 C14 117.6(2)
C9 C8 C17 123.5(3)
C14 C8 C17 118.9(3)
C7 C9 C10 102.4(2)
C8 C9 C10 118.8(2)
C5 C10 C9 98.4(2)
C5 C10 C20 115.3(2)
O1 C11 C12 120.3(3)
C11 C12 C13 114.8(3)
C12 C13 C14 108.0(2)
C14 C13 C16 101.5(2)
C8 C14 C13 117.0(2)
C13 C14 C15 96.9(2)
O1 C15 C14 110.3(2)
O3 C15 C14 106.4(2)
O3 C16 C13 105.2(2)

loop_
_geom_bond_atom_site_label_1
_geom_bond_atom_site_label_2
_geom_bond_distance
O1 C11 1.352(4)
O1 C15 1.457(4)
O2 C11 1.214(4)
O3 C15 1.413(3)
O3 C16 1.425(4)
C1 C2 1.533(5)
C1 C10 1.535(4)
C2 C3 1.533(5)
C3 C4 1.549(5)
C4 C5 1.529(4)
C5 C6 1.532(4)
C5 C10 1.538(4)
C6 C7 1.546(5)
C7 C9 1.552(4)
C8 C9 1.516(4)
C8 C14 1.530(4)
C8 C17 1.320(5)
C9 C10 1.556(4)
C11 C12 1.505(5)
C12 C13 1.538(4)
C13 C14 1.535(4)
C13 C16 1.498(4)
C14 C15 1.507(4)
